data_2243996
loop_
_publ_author_name
'Aigeldinger, Elisabeth'
'Brandao, Lilliana'
'Powell, Troy'
'Hartnett, Alaina C.'
'Sun, Rui'
'Dogutan, Dilek K.'
'Zheng, Shao-Liang'

_publ_section_title
;
 Crystal structure of a trifluoromethyl benzoato quadruple-bonded
 dimolybdenum complex
;
_journal_coeditor_code MW2183
_journal_issue 2
_journal_name_full 'Acta Crystallographica Section E'
_journal_page_first
;
;
_journal_paper_doi 10.1107/S205698902200010X
_journal_volume 78
_journal_year 2022
_chemical_formula_iupac '[Mo2 (C8 H4 F3 O2)4 (C4 H8 O)2] , 0.762 C5 H12 , 0.238 C4 H8 O'
_chemical_formula_moiety 'C40 H32 F12 Mo2 O10, 0.238(C4 H8 O), 0.762(C5 H12)'
_chemical_formula_sum 'C44.76 H43.05 F12 Mo2 O10.24'
_chemical_formula_weight 1164.68
_chemical_name_systematic
;
Tetrakis(\m-4-trifluoromethylbenzoato-\k^2^<i>O</i>:<i>O</i>')dimolybdenum(II)
0.762-pentane 0.238-tetrahydrofuran solvate
;
_space_group_crystal_system triclinic
_space_group_IT_number 2
_space_group_name_Hall '-P 1'
_space_group_name_H-M_alt 'P -1'
_atom_sites_solution_hydrogens geom
_atom_sites_solution_primary dual
_audit_creation_method SHELXL-2014/7
_cell_angle_alpha 85.843(13)
_cell_angle_beta 81.208(8)
_cell_angle_gamma 83.107(16)
_cell_formula_units_Z 1
_cell_length_a 7.7687(17)
_cell_length_b 12.099(5)
_cell_length_c 12.572(2)
_cell_measurement_reflns_used 9835
_cell_measurement_temperature 100(2)
_cell_measurement_theta_max 27.2
_cell_measurement_theta_min 2.48
_cell_volume 1157.6(6)
_computing_cell_refinement
;
SAINT  (Bruker, 2015)
;
_computing_data_collection
;
APEX2 (Bruker, 2015)
;
_computing_data_reduction
;
SAINT (Bruker, 2015)
;
_computing_molecular_graphics
;
SHELXTL (Sheldrick, 2008)
;
_computing_publication_material
;
SHELXTL (Sheldrick, 2008), and PLATON (Spek, 2020)
;
_computing_structure_refinement
;
SHELXL2014 (Sheldrick, 2015b)
;
_computing_structure_solution
;
SHELXT2014 (Sheldrick, 2015a)
;
_diffrn_ambient_temperature 100(2)
_diffrn_measured_fraction_theta_full 0.994
_diffrn_measured_fraction_theta_max 0.994
_diffrn_measurement_device_type
;
Bruker D8 goniometer with Photon 100 CMOS detector
;
_diffrn_measurement_method 'omega and phi scans'
_diffrn_radiation_source 'I\mS microfocus tube'
_diffrn_radiation_type MoK\a
_diffrn_radiation_wavelength 0.71073
_diffrn_reflns_av_R_equivalents 0.0326
_diffrn_reflns_av_unetI/netI 0.0183
_diffrn_reflns_limit_h_max 9
_diffrn_reflns_limit_h_min -9
_diffrn_reflns_limit_k_max 14
_diffrn_reflns_limit_k_min -14
_diffrn_reflns_limit_l_max 14
_diffrn_reflns_limit_l_min -14
_diffrn_reflns_number 39433
_diffrn_reflns_theta_full 25.097
_diffrn_reflns_theta_max 25.097
_diffrn_reflns_theta_min 2.669
_exptl_absorpt_coefficient_mu 0.647
_exptl_absorpt_correction_T_max 0.7452
_exptl_absorpt_correction_T_min 0.7011
_exptl_absorpt_correction_type multi-scan
_exptl_absorpt_process_details
;
(SADABS; Krause <i>et al.</i>,  2015)
;
_exptl_crystal_colour orange
_exptl_crystal_density_diffrn 1.671
_exptl_crystal_description block
_exptl_crystal_F_000 586
_exptl_crystal_size_max 0.297
_exptl_crystal_size_mid 0.132
_exptl_crystal_size_min 0.056
_refine_diff_density_max 0.666
_refine_diff_density_min -0.394
_refine_ls_extinction_method none
_refine_ls_goodness_of_fit_ref 1.117
_refine_ls_hydrogen_treatment constr
_refine_ls_matrix_type full
_refine_ls_number_parameters 493
_refine_ls_number_reflns 4094
_refine_ls_number_restraints 713
_refine_ls_restrained_S_all 1.065
_refine_ls_R_factor_all 0.0320
_refine_ls_R_factor_gt 0.0284
_refine_ls_shift/su_max 0.000
_refine_ls_shift/su_mean 0.000
_refine_ls_structure_factor_coef Fsqd
_refine_ls_weighting_details 'w=1/[\s^2^(Fo^2^)+(0.0191P)^2^+2.0296P] where P=(Fo^2^+2Fc^2^)/3'
_refine_ls_weighting_scheme calc
_refine_ls_wR_factor_gt 0.0621
_refine_ls_wR_factor_ref 0.0640
_reflns_number_gt 3814
_reflns_number_total 4094
_reflns_threshold_expression 'I > 2\s(I)'
_cod_data_source_file mw2183sup1.cif
_cod_data_source_block I
_cod_database_code 2243996
_shelx_space_group_comment
;
The symmetry employed for this shelxl refinement is uniquely defined
by the following loop, which should always be used as a source of
symmetry information in preference to the above space-group names.
They are only intended as comments.
;
_shelx_estimated_absorpt_t_min 0.831
_shelx_estimated_absorpt_t_max 0.965

loop_
_space_group_symop_operation_xyz
'x, y, z'
'-x, -y, -z'

loop_
_atom_site_type_symbol
_atom_site_label
_atom_site_fract_x
_atom_site_fract_y
_atom_site_fract_z
_atom_site_U_iso_or_equiv
_atom_site_adp_type
_atom_site_calc_flag
_atom_site_occupancy
_atom_site_disorder_assembly
_atom_site_disorder_group
Mo Mo1 -0.08669(3) 0.43800(2) 0.51162(2) 0.01390(8) Uani d 1 . .
C C1 0.8554(11) 0.0198(7) 0.3139(9) 0.0362(17) Uani d 0.796(10) A 1
F F1 0.8182(10) -0.0767(5) 0.2806(5) 0.0615(15) Uani d 0.796(10) A 1
F F2 0.9308(6) -0.0074(4) 0.4035(4) 0.0685(14) Uani d 0.796(10) A 1
F F3 0.9798(5) 0.0542(3) 0.2420(4) 0.0629(14) Uani d 0.796(10) A 1
C C1A 0.840(5) 0.013(4) 0.301(5) 0.054(5) Uani d 0.204(10) A 2
F F1A 0.817(4) -0.083(2) 0.327(2) 0.066(5) Uani d 0.204(10) A 2
F F2A 0.9862(16) 0.0311(12) 0.3439(19) 0.059(4) Uani d 0.204(10) A 2
F F3A 0.908(2) 0.0366(15) 0.1933(16) 0.080(5) Uani d 0.204(10) A 2
C C14 -0.273(2) 0.6434(15) -0.1264(11) 0.044(4) Uani d 0.38(3) B 1
F F4 -0.421(2) 0.7128(18) -0.1227(17) 0.052(4) Uani d 0.38(3) B 1
F F5 -0.303(3) 0.5510(13) -0.1700(15) 0.055(3) Uani d 0.38(3) B 1
F F6 -0.1534(18) 0.692(2) -0.1933(11) 0.059(3) Uani d 0.38(3) B 1
C C14A -0.2779(13) 0.6523(8) -0.1247(6) 0.034(2) Uani d 0.62(3) B 2
F F4A -0.4522(11) 0.6827(10) -0.1123(11) 0.0398(19) Uani d 0.62(3) B 2
F F5A -0.2538(17) 0.5654(8) -0.1889(9) 0.044(2) Uani d 0.62(3) B 2
F F6A -0.1972(17) 0.7326(11) -0.1815(8) 0.053(2) Uani d 0.62(3) B 2
O O1 0.1106(2) 0.31186(14) 0.45777(13) 0.0156(4) Uani d 1 . .
O O2 0.2954(2) 0.44209(14) 0.43387(13) 0.0154(4) Uani d 1 . .
O O3 0.0284(2) 0.60139(14) 0.32975(13) 0.0159(4) Uani d 1 . .
O O4 -0.1488(2) 0.46706(14) 0.35423(13) 0.0160(4) Uani d 1 . .
C C2 0.6966(4) 0.1020(2) 0.3359(2) 0.0258(6) Uani d 1 . .
C C3 0.5312(4) 0.0680(2) 0.3649(2) 0.0287(6) Uani d 1 . .
H H3 0.5155 -0.0086 0.3645 0.034 Uiso calc 1 . .
C C4 0.3887(4) 0.1452(2) 0.3945(2) 0.0238(6) Uani d 1 . .
H H4 0.2752 0.1218 0.4143 0.029 Uiso calc 1 . .
C C5 0.4124(3) 0.2572(2) 0.39516(19) 0.0169(5) Uani d 1 . .
C C6 0.5781(3) 0.2909(2) 0.3642(2) 0.0189(5) Uani d 1 . .
H H6 0.5937 0.3677 0.3635 0.023 Uiso calc 1 . .
C C7 0.7206(3) 0.2141(2) 0.3345(2) 0.0231(6) Uani d 1 . .
H H7 0.8337 0.2376 0.3133 0.028 Uiso calc 1 . .
C C8 0.2638(3) 0.3418(2) 0.43068(19) 0.0159(5) Uani d 1 . .
C C9 -0.0782(3) 0.5447(2) 0.2967(2) 0.0173(5) Uani d 1 . .
C C10 -0.1245(3) 0.5704(2) 0.1862(2) 0.0190(5) Uani d 1 . .
C C11 -0.2181(3) 0.4987(2) 0.1418(2) 0.0233(6) Uani d 1 . .
H H11 -0.2507 0.4327 0.1815 0.028 Uiso calc 1 . .
C C12 -0.2635(4) 0.5235(3) 0.0398(2) 0.0284(7) Uani d 1 . .
H H12 -0.3263 0.4743 0.0091 0.034 Uiso calc 1 . .
C C13 -0.2173(4) 0.6201(3) -0.0171(2) 0.0282(7) Uani d 1 . .
C C15 -0.1237(4) 0.6919(3) 0.0260(2) 0.0304(7) Uani d 1 . .
H H15 -0.0920 0.7580 -0.0138 0.036 Uiso calc 1 . .
C C16 -0.0768(4) 0.6667(2) 0.1275(2) 0.0250(6) Uani d 1 . .
H H16 -0.0117 0.7153 0.1572 0.030 Uiso calc 1 . .
O O1S -0.3188(2) 0.31076(15) 0.58783(14) 0.0215(4) Uani d 0.397(15) C 1
C C1S -0.237(3) 0.1999(13) 0.6187(15) 0.025(3) Uani d 0.397(15) C 1
H H1SA -0.1085 0.1989 0.6102 0.030 Uiso calc 0.397(15) C 1
H H1SB -0.2658 0.1435 0.5728 0.030 Uiso calc 0.397(15) C 1
C C2S -0.310(5) 0.175(3) 0.735(2) 0.032(4) Uani d 0.397(15) C 1
H H2SA -0.2329 0.1961 0.7844 0.038 Uiso calc 0.397(15) C 1
H H2SB -0.3254 0.0946 0.7494 0.038 Uiso calc 0.397(15) C 1
C C3S -0.4855(15) 0.2465(9) 0.7481(8) 0.033(3) Uani d 0.397(15) C 1
H H3SA -0.5817 0.2005 0.7457 0.039 Uiso calc 0.397(15) C 1
H H3SB -0.5062 0.2823 0.8180 0.039 Uiso calc 0.397(15) C 1
C C4S -0.4781(18) 0.3292(12) 0.6608(11) 0.020(3) Uani d 0.397(15) C 1
H H4SA -0.5790 0.3272 0.6217 0.024 Uiso calc 0.397(15) C 1
H H4SB -0.4868 0.4040 0.6896 0.024 Uiso calc 0.397(15) C 1
O O1T -0.3188(2) 0.31076(15) 0.58783(14) 0.0215(4) Uani d 0.603(15) C 2
C C1T -0.2628(19) 0.1954(9) 0.6098(9) 0.025(2) Uani d 0.603(15) C 2
H H1TA -0.1365 0.1778 0.5831 0.030 Uiso calc 0.603(15) C 2
H H1TB -0.3303 0.1473 0.5756 0.030 Uiso calc 0.603(15) C 2
C C2T -0.298(3) 0.1793(19) 0.7318(12) 0.029(3) Uani d 0.603(15) C 2
H H2TA -0.1874 0.1726 0.7628 0.035 Uiso calc 0.603(15) C 2
H H2TB -0.3569 0.1113 0.7536 0.035 Uiso calc 0.603(15) C 2
C C3T -0.4179(10) 0.2836(6) 0.7699(4) 0.0307(17) Uani d 0.603(15) C 2
H H3TA -0.5269 0.2626 0.8142 0.037 Uiso calc 0.603(15) C 2
H H3TB -0.3577 0.3276 0.8133 0.037 Uiso calc 0.603(15) C 2
C C4T -0.4562(12) 0.3465(8) 0.6735(7) 0.021(2) Uani d 0.603(15) C 2
H H4TA -0.4587 0.4273 0.6826 0.025 Uiso calc 0.603(15) C 2
H H4TB -0.5717 0.3322 0.6568 0.025 Uiso calc 0.603(15) C 2
C C5S 0.2278(18) 0.8776(12) -0.0236(14) 0.077(4) Uani d 0.381(5) D -1
H H5SA 0.2614 0.8639 -0.1002 0.116 Uiso calc 0.381(5) D -1
H H5SB 0.0998 0.8845 -0.0058 0.116 Uiso calc 0.381(5) D -1
H H5SC 0.2789 0.8154 0.0200 0.116 Uiso calc 0.381(5) D -1
C C6S 0.2985(18) 0.9909(13) 0.0015(11) 0.070(3) Uani d 0.381(5) D -1
H H6SA 0.2682 1.0516 -0.0519 0.084 Uiso calc 0.381(5) D -1
H H6SB 0.2462 1.0141 0.0744 0.084 Uiso calc 0.381(5) D -1
C C7S 0.5068(17) 0.9639(12) -0.0061(15) 0.075(4) Uani d 0.381(5) D -1
H H7SA 0.5375 0.8957 0.0386 0.090 Uiso calc 0.381(5) D -1
H H7SB 0.5615 0.9530 -0.0816 0.090 Uiso calc 0.381(5) D -1
C C8S 0.571(2) 1.0696(17) 0.038(3) 0.090(5) Uani d 0.381(5) D -1
H H8SA 0.5284 1.0750 0.1161 0.108 Uiso calc 0.381(5) D -1
H H8SB 0.5270 1.1391 -0.0007 0.108 Uiso calc 0.381(5) D -1
C C9S 0.781(2) 1.049(2) 0.0156(16) 0.108(6) Uani d 0.381(5) D -1
H H9SA 0.8179 1.0141 -0.0534 0.162 Uiso calc 0.381(5) D -1
H H9SB 0.8235 0.9998 0.0736 0.162 Uiso calc 0.381(5) D -1
H H9SC 0.8292 1.1204 0.0128 0.162 Uiso calc 0.381(5) D -1
O O2S 0.443(5) 0.928(3) -0.016(5) 0.076(6) Uani d 0.119(5) D -2
C C10S 0.337(5) 1.033(3) -0.030(4) 0.079(6) Uani d 0.119(5) D -2
H H10A 0.2310 1.0377 0.0246 0.095 Uiso calc 0.119(5) D -2
H H10B 0.2999 1.0399 -0.1026 0.095 Uiso calc 0.119(5) D -2
C C11S 0.447(5) 1.125(2) -0.019(3) 0.074(6) Uani d 0.119(5) D -2
H H11A 0.3840 1.1782 0.0338 0.089 Uiso calc 0.119(5) D -2
H H11B 0.4788 1.1652 -0.0887 0.089 Uiso calc 0.119(5) D -2
C C12S 0.610(7) 1.062(4) 0.023(7) 0.087(7) Uani d 0.119(5) D -2
H H12A 0.7167 1.0959 -0.0106 0.105 Uiso calc 0.119(5) D -2
H H12B 0.5991 1.0646 0.1020 0.105 Uiso calc 0.119(5) D -2
C C13S 0.617(5) 0.950(3) -0.008(4) 0.082(7) Uani d 0.119(5) D -2
H H13A 0.6922 0.9400 -0.0786 0.099 Uiso calc 0.119(5) D -2
H H13B 0.6662 0.8971 0.0462 0.099 Uiso calc 0.119(5) D -2

loop_
_atom_site_aniso_label
_atom_site_aniso_U_11
_atom_site_aniso_U_22
_atom_site_aniso_U_33
_atom_site_aniso_U_12
_atom_site_aniso_U_13
_atom_site_aniso_U_23
Mo1 0.01239(11) 0.01700(12) 0.01261(12) -0.00162(8) -0.00291(8) -0.00050(8)
C1 0.030(3) 0.027(3) 0.051(3) 0.002(2) -0.003(2) -0.009(2)
F1 0.044(2) 0.036(2) 0.104(4) 0.0089(15) -0.002(3) -0.040(3)
F2 0.058(2) 0.075(3) 0.064(2) 0.0443(19) -0.0200(19) -0.0107(19)
F3 0.035(2) 0.0470(17) 0.092(3) 0.0125(14) 0.0261(19) -0.0070(18)
C1A 0.030(8) 0.048(8) 0.084(9) 0.013(6) -0.003(6) -0.033(7)
F1A 0.033(7) 0.043(6) 0.116(13) 0.016(5) 0.003(9) -0.029(8)
F2A 0.028(6) 0.049(7) 0.101(11) 0.012(4) -0.011(6) -0.029(7)
F3A 0.042(8) 0.092(9) 0.095(8) 0.030(6) 0.010(6) -0.029(6)
C14 0.035(6) 0.070(6) 0.021(7) 0.018(4) -0.010(4) -0.003(5)
F4 0.043(5) 0.081(7) 0.022(4) 0.033(5) -0.009(4) 0.006(6)
F5 0.058(7) 0.091(5) 0.015(5) 0.000(4) -0.008(5) -0.009(4)
F6 0.054(5) 0.099(8) 0.017(3) 0.008(5) -0.009(3) 0.017(5)
C14A 0.033(4) 0.050(4) 0.017(4) 0.008(3) -0.007(3) -0.004(3)
F4A 0.032(2) 0.060(4) 0.025(3) 0.013(2) -0.013(2) 0.000(3)
F5A 0.048(4) 0.064(3) 0.016(3) 0.022(3) -0.011(3) -0.014(2)
F6A 0.061(4) 0.075(5) 0.026(3) -0.017(3) -0.020(3) 0.021(3)
O1 0.0144(9) 0.0176(9) 0.0153(9) -0.0026(7) -0.0035(7) 0.0000(7)
O2 0.0133(8) 0.0179(9) 0.0154(9) -0.0026(7) -0.0026(7) 0.0001(7)
O3 0.0141(8) 0.0195(9) 0.0146(9) -0.0032(7) -0.0033(7) -0.0001(7)
O4 0.0144(8) 0.0195(9) 0.0149(9) -0.0025(7) -0.0040(7) -0.0005(7)
C2 0.0243(15) 0.0243(15) 0.0277(15) 0.0034(12) -0.0031(12) -0.0055(12)
C3 0.0283(15) 0.0207(14) 0.0370(17) -0.0003(12) -0.0040(13) -0.0064(12)
C4 0.0199(14) 0.0250(15) 0.0271(15) -0.0037(11) -0.0032(11) -0.0030(11)
C5 0.0167(13) 0.0216(13) 0.0125(12) -0.0004(10) -0.0047(10) 0.0005(10)
C6 0.0183(13) 0.0203(13) 0.0185(13) -0.0005(10) -0.0058(10) -0.0001(10)
C7 0.0155(13) 0.0295(15) 0.0240(14) -0.0001(11) -0.0032(11) -0.0030(11)
C8 0.0171(13) 0.0208(14) 0.0105(12) -0.0029(10) -0.0051(10) 0.0016(10)
C9 0.0132(12) 0.0203(13) 0.0176(13) 0.0018(10) -0.0014(10) -0.0023(10)
C10 0.0159(13) 0.0262(14) 0.0136(12) 0.0035(10) -0.0017(10) -0.0035(10)
C11 0.0199(13) 0.0299(15) 0.0198(14) 0.0007(11) -0.0039(11) -0.0031(11)
C12 0.0217(14) 0.0448(18) 0.0206(14) 0.0020(13) -0.0093(11) -0.0112(13)
C13 0.0221(14) 0.0449(18) 0.0149(13) 0.0080(13) -0.0029(11) -0.0025(12)
C15 0.0299(16) 0.0399(18) 0.0187(14) 0.0002(13) -0.0025(12) 0.0068(12)
C16 0.0246(14) 0.0310(15) 0.0195(14) -0.0032(12) -0.0045(11) 0.0010(11)
O1S 0.0183(9) 0.0200(9) 0.0255(10) -0.0013(7) -0.0011(7) -0.0022(7)
C1S 0.021(5) 0.016(4) 0.037(5) -0.004(4) -0.001(4) -0.003(3)
C2S 0.035(6) 0.028(6) 0.032(5) -0.003(5) -0.003(4) 0.004(4)
C3S 0.034(4) 0.028(4) 0.031(4) -0.002(3) 0.009(3) 0.002(3)
C4S 0.010(4) 0.028(5) 0.024(4) -0.008(3) -0.006(3) -0.005(3)
O1T 0.0183(9) 0.0200(9) 0.0255(10) -0.0013(7) -0.0011(7) -0.0022(7)
C1T 0.020(4) 0.021(3) 0.033(3) -0.005(2) 0.001(3) -0.002(2)
C2T 0.031(4) 0.022(4) 0.033(4) 0.002(4) -0.009(3) 0.005(3)
C3T 0.026(3) 0.037(3) 0.025(2) 0.005(3) 0.003(2) 0.002(2)
C4T 0.015(3) 0.021(3) 0.027(3) -0.005(3) 0.003(3) -0.003(2)
C5S 0.080(8) 0.080(8) 0.064(8) 0.009(6) -0.005(6) 0.015(7)
C6S 0.082(8) 0.075(8) 0.042(6) 0.015(6) -0.005(6) 0.027(5)
C7S 0.086(8) 0.071(8) 0.056(6) 0.013(7) -0.002(6) 0.025(6)
C8S 0.101(9) 0.083(8) 0.076(11) 0.012(7) -0.011(7) 0.013(7)
C9S 0.109(10) 0.130(15) 0.079(11) 0.002(9) -0.019(8) 0.015(12)
O2S 0.087(11) 0.079(10) 0.049(11) 0.025(9) -0.011(10) 0.020(9)
C10S 0.094(12) 0.078(11) 0.052(11) 0.022(10) -0.005(11) 0.026(10)
C11S 0.092(12) 0.067(11) 0.051(11) 0.026(10) -0.012(10) 0.031(10)
C12S 0.101(13) 0.084(11) 0.067(12) 0.013(11) -0.008(11) 0.019(11)
C13S 0.087(12) 0.080(11) 0.072(11) 0.014(11) -0.020(11) 0.025(10)

loop_
_atom_type_symbol
_atom_type_description
_atom_type_scat_dispersion_real
_atom_type_scat_dispersion_imag
_atom_type_scat_source
C C 0.0033 0.0016 'International Tables Vol C Tables 4.2.6.8 and 6.1.1.4'
H H 0.0000 0.0000 'International Tables Vol C Tables 4.2.6.8 and 6.1.1.4'
F F 0.0171 0.0103 'International Tables Vol C Tables 4.2.6.8 and 6.1.1.4'
Mo Mo -1.6832 0.6857 'International Tables Vol C Tables 4.2.6.8 and 6.1.1.4'
O O 0.0106 0.0060 'International Tables Vol C Tables 4.2.6.8 and 6.1.1.4'

loop_
_geom_angle_atom_site_label_1
_geom_angle_atom_site_label_2
_geom_angle_atom_site_label_3
_geom_angle_site_symmetry_1
_geom_angle_site_symmetry_3
_geom_angle
_geom_angle_publ_flag
O1 Mo1 O4 . . 89.95(7) ?
O1 Mo1 O2 . 2_566 176.69(6) ?
O4 Mo1 O2 . 2_566 89.57(7) ?
O1 Mo1 Mo1 . 2_566 93.20(5) y
O4 Mo1 Mo1 . 2_566 92.37(5) y
O2 Mo1 Mo1 2_566 2_566 90.10(5) y
O1 Mo1 O3 . 2_566 88.41(7) ?
O4 Mo1 O3 . 2_566 176.47(7) ?
O2 Mo1 O3 2_566 2_566 91.89(6) ?
Mo1 Mo1 O3 2_566 2_566 90.84(5) y
O1 Mo1 O1T . . 96.83(6) ?
O4 Mo1 O1T . . 98.97(6) ?
O2 Mo1 O1T 2_566 . 80.01(6) ?
Mo1 Mo1 O1T 2_566 . 164.83(4) ?
O3 Mo1 O1T 2_566 . 78.13(6) ?
O1 Mo1 O1S . . 96.83(6) ?
O4 Mo1 O1S . . 98.97(6) ?
O2 Mo1 O1S 2_566 . 80.01(6) ?
Mo1 Mo1 O1S 2_566 . 164.83(4) ?
O3 Mo1 O1S 2_566 . 78.13(6) ?
F3 C1 F1 . . 106.4(6) ?
F3 C1 F2 . . 105.0(7) ?
F1 C1 F2 . . 106.0(8) ?
F3 C1 C2 . . 114.9(8) ?
F1 C1 C2 . . 112.5(7) ?
F2 C1 C2 . . 111.3(6) ?
F1A C1A F2A . . 105(4) ?
F1A C1A F3A . . 117(3) ?
F2A C1A F3A . . 97(4) ?
F1A C1A C2 . . 118(5) ?
F2A C1A C2 . . 108(3) ?
F3A C1A C2 . . 109(4) ?
F6 C14 F4 . . 106.6(13) ?
F6 C14 F5 . . 108.3(13) ?
F4 C14 F5 . . 106.3(15) ?
F6 C14 C13 . . 111.0(12) ?
F4 C14 C13 . . 111.7(14) ?
F5 C14 C13 . . 112.6(14) ?
F6A C14A F4A . . 108.9(7) ?
F6A C14A F5A . . 105.8(7) ?
F4A C14A F5A . . 104.3(8) ?
F6A C14A C13 . . 114.5(7) ?
F4A C14A C13 . . 110.8(8) ?
F5A C14A C13 . . 112.0(8) ?
C8 O1 Mo1 . . 115.86(15) ?
C8 O2 Mo1 . 2_566 118.49(15) ?
C9 O3 Mo1 . 2_566 117.28(15) ?
C9 O4 Mo1 . . 116.71(15) ?
C3 C2 C7 . . 120.3(3) ?
C3 C2 C1 . . 121.5(5) ?
C7 C2 C1 . . 118.0(5) ?
C3 C2 C1A . . 116(2) ?
C7 C2 C1A . . 124(3) ?
C4 C3 C2 . . 120.2(3) ?
C4 C3 H3 . . 119.9 ?
C2 C3 H3 . . 119.9 ?
C3 C4 C5 . . 119.7(3) ?
C3 C4 H4 . . 120.2 ?
C5 C4 H4 . . 120.2 ?
C6 C5 C4 . . 119.8(2) ?
C6 C5 C8 . . 119.0(2) ?
C4 C5 C8 . . 121.2(2) ?
C7 C6 C5 . . 120.7(2) ?
C7 C6 H6 . . 119.7 ?
C5 C6 H6 . . 119.7 ?
C6 C7 C2 . . 119.3(3) ?
C6 C7 H7 . . 120.4 ?
C2 C7 H7 . . 120.4 ?
O2 C8 O1 . . 122.3(2) ?
O2 C8 C5 . . 118.2(2) ?
O1 C8 C5 . . 119.5(2) ?
O3 C9 O4 . . 122.8(2) ?
O3 C9 C10 . . 119.1(2) ?
O4 C9 C10 . . 118.1(2) ?
C16 C10 C11 . . 119.7(2) ?
C16 C10 C9 . . 120.3(2) ?
C11 C10 C9 . . 120.0(2) ?
C12 C11 C10 . . 120.0(3) ?
C12 C11 H11 . . 120.0 ?
C10 C11 H11 . . 120.0 ?
C13 C12 C11 . . 119.8(3) ?
C13 C12 H12 . . 120.1 ?
C11 C12 H12 . . 120.1 ?
C12 C13 C15 . . 120.8(3) ?
C12 C13 C14 . . 117.3(7) ?
C15 C13 C14 . . 121.9(7) ?
C12 C13 C14A . . 120.1(5) ?
C15 C13 C14A . . 119.0(5) ?
C16 C15 C13 . . 119.5(3) ?
C16 C15 H15 . . 120.2 ?
C13 C15 H15 . . 120.2 ?
C15 C16 C10 . . 120.3(3) ?
C15 C16 H16 . . 119.9 ?
C10 C16 H16 . . 119.9 ?
C4S O1S C1S . . 106.0(9) ?
C4S O1S Mo1 . . 131.9(7) ?
C1S O1S Mo1 . . 110.8(10) ?
O1S C1S C2S . . 107.0(10) ?
O1S C1S H1SA . . 110.3 ?
C2S C1S H1SA . . 110.3 ?
O1S C1S H1SB . . 110.3 ?
C2S C1S H1SB . . 110.3 ?
H1SA C1S H1SB . . 108.6 ?
C1S C2S C3S . . 102.6(12) ?
C1S C2S H2SA . . 111.3 ?
C3S C2S H2SA . . 111.3 ?
C1S C2S H2SB . . 111.3 ?
C3S C2S H2SB . . 111.3 ?
H2SA C2S H2SB . . 109.2 ?
C4S C3S C2S . . 106.9(10) ?
C4S C3S H3SA . . 110.3 ?
C2S C3S H3SA . . 110.3 ?
C4S C3S H3SB . . 110.3 ?
C2S C3S H3SB . . 110.3 ?
H3SA C3S H3SB . . 108.6 ?
O1S C4S C3S . . 111.1(8) ?
O1S C4S H4SA . . 109.4 ?
C3S C4S H4SA . . 109.4 ?
O1S C4S H4SB . . 109.4 ?
C3S C4S H4SB . . 109.4 ?
H4SA C4S H4SB . . 108.0 ?
C1T O1T C4T . . 108.1(6) ?
C1T O1T Mo1 . . 118.0(6) ?
C4T O1T Mo1 . . 120.2(5) ?
O1T C1T C2T . . 104.5(9) ?
O1T C1T H1TA . . 110.8 ?
C2T C1T H1TA . . 110.8 ?
O1T C1T H1TB . . 110.8 ?
C2T C1T H1TB . . 110.8 ?
H1TA C1T H1TB . . 108.9 ?
C1T C2T C3T . . 105.4(6) ?
C1T C2T H2TA . . 110.7 ?
C3T C2T H2TA . . 110.7 ?
C1T C2T H2TB . . 110.7 ?
C3T C2T H2TB . . 110.7 ?
H2TA C2T H2TB . . 108.8 ?
C4T C3T C2T . . 105.6(7) ?
C4T C3T H3TA . . 110.6 ?
C2T C3T H3TA . . 110.6 ?
C4T C3T H3TB . . 110.6 ?
C2T C3T H3TB . . 110.6 ?
H3TA C3T H3TB . . 108.7 ?
C3T C4T O1T . . 106.8(5) ?
C3T C4T H4TA . . 110.4 ?
O1T C4T H4TA . . 110.4 ?
C3T C4T H4TB . . 110.4 ?
O1T C4T H4TB . . 110.4 ?
H4TA C4T H4TB . . 108.6 ?
C6S C5S H5SA . . 109.5 ?
C6S C5S H5SB . . 109.5 ?
H5SA C5S H5SB . . 109.5 ?
C6S C5S H5SC . . 109.5 ?
H5SA C5S H5SC . . 109.5 ?
H5SB C5S H5SC . . 109.5 ?
C7S C6S C5S . . 106.0(10) ?
C7S C6S H6SA . . 110.5 ?
C5S C6S H6SA . . 110.5 ?
C7S C6S H6SB . . 110.5 ?
C5S C6S H6SB . . 110.5 ?
H6SA C6S H6SB . . 108.7 ?
C8S C7S C6S . . 105.2(12) ?
C8S C7S H7SA . . 110.7 ?
C6S C7S H7SA . . 110.7 ?
C8S C7S H7SB . . 110.7 ?
C6S C7S H7SB . . 110.7 ?
H7SA C7S H7SB . . 108.8 ?
C7S C8S C9S . . 104.7(14) ?
C7S C8S H8SA . . 110.8 ?
C9S C8S H8SA . . 110.8 ?
C7S C8S H8SB . . 110.8 ?
C9S C8S H8SB . . 110.8 ?
H8SA C8S H8SB . . 108.9 ?
C8S C9S H9SA . . 109.5 ?
C8S C9S H9SB . . 109.5 ?
H9SA C9S H9SB . . 109.5 ?
C8S C9S H9SC . . 109.5 ?
H9SA C9S H9SC . . 109.5 ?
H9SB C9S H9SC . . 109.5 ?
C13S O2S C10S . . 108.7(18) ?
O2S C10S C11S . . 107.7(16) ?
O2S C10S H10A . . 110.2 ?
C11S C10S H10A . . 110.2 ?
O2S C10S H10B . . 110.2 ?
C11S C10S H10B . . 110.2 ?
H10A C10S H10B . . 108.5 ?
C10S C11S C12S . . 103.5(16) ?
C10S C11S H11A . . 111.1 ?
C12S C11S H11A . . 111.1 ?
C10S C11S H11B . . 111.1 ?
C12S C11S H11B . . 111.1 ?
H11A C11S H11B . . 109.0 ?
C13S C12S C11S . . 105.2(19) ?
C13S C12S H12A . . 110.7 ?
C11S C12S H12A . . 110.7 ?
C13S C12S H12B . . 110.7 ?
C11S C12S H12B . . 110.7 ?
H12A C12S H12B . . 108.8 ?
O2S C13S C12S . . 108(2) ?
O2S C13S H13A . . 110.1 ?
C12S C13S H13A . . 110.1 ?
O2S C13S H13B . . 110.1 ?
C12S C13S H13B . . 110.1 ?
H13A C13S H13B . . 108.4 ?

loop_
_geom_bond_atom_site_label_1
_geom_bond_atom_site_label_2
_geom_bond_site_symmetry_2
_geom_bond_distance
_geom_bond_publ_flag
Mo1 O1 . 2.0996(17) y
Mo1 O4 . 2.1030(17) y
Mo1 O2 2_566 2.1076(17) y
Mo1 Mo1 2_566 2.1098(7) y
Mo1 O3 2_566 2.1204(17) y
Mo1 O1T . 2.5422(19) ?
Mo1 O1S . 2.5422(19) y
C1 F3 . 1.304(12) ?
C1 F1 . 1.345(11) ?
C1 F2 . 1.349(11) ?
C1 C2 . 1.493(6) ?
C1A F1A . 1.21(7) ?
C1A F2A . 1.38(5) ?
C1A F3A . 1.40(7) ?
C1A C2 . 1.494(18) ?
C14 F6 . 1.314(14) ?
C14 F4 . 1.341(13) ?
C14 F5 . 1.341(14) ?
C14 C13 . 1.500(13) ?
C14A F6A . 1.326(8) ?
C14A F4A . 1.348(9) ?
C14A F5A . 1.349(8) ?
C14A C13 . 1.509(8) ?
O1 C8 . 1.275(3) ?
O2 C8 . 1.271(3) ?
O2 Mo1 2_566 2.1076(17) ?
O3 C9 . 1.269(3) ?
O3 Mo1 2_566 2.1204(17) ?
O4 C9 . 1.270(3) ?
C2 C3 . 1.384(4) ?
C2 C7 . 1.389(4) ?
C3 C4 . 1.382(4) ?
C3 H3 . 0.9500 ?
C4 C5 . 1.390(4) ?
C4 H4 . 0.9500 ?
C5 C6 . 1.387(4) ?
C5 C8 . 1.485(3) ?
C6 C7 . 1.381(4) ?
C6 H6 . 0.9500 ?
C7 H7 . 0.9500 ?
C9 C10 . 1.490(3) ?
C10 C16 . 1.391(4) ?
C10 C11 . 1.392(4) ?
C11 C12 . 1.385(4) ?
C11 H11 . 0.9500 ?
C12 C13 . 1.382(4) ?
C12 H12 . 0.9500 ?
C13 C15 . 1.385(4) ?
C15 C16 . 1.383(4) ?
C15 H15 . 0.9500 ?
C16 H16 . 0.9500 ?
O1S C4S . 1.428(11) ?
O1S C1S . 1.465(12) ?
C1S C2S . 1.512(13) ?
C1S H1SA . 0.9900 ?
C1S H1SB . 0.9900 ?
C2S C3S . 1.519(17) ?
C2S H2SA . 0.9900 ?
C2S H2SB . 0.9900 ?
C3S C4S . 1.430(12) ?
C3S H3SA . 0.9900 ?
C3S H3SB . 0.9900 ?
C4S H4SA . 0.9900 ?
C4S H4SB . 0.9900 ?
O1T C1T . 1.431(9) ?
O1T C4T . 1.447(7) ?
C1T C2T . 1.518(11) ?
C1T H1TA . 0.9900 ?
C1T H1TB . 0.9900 ?
C2T C3T . 1.535(13) ?
C2T H2TA . 0.9900 ?
C2T H2TB . 0.9900 ?
C3T C4T . 1.434(8) ?
C3T H3TA . 0.9900 ?
C3T H3TB . 0.9900 ?
C4T H4TA . 0.9900 ?
C4T H4TB . 0.9900 ?
C5S C6S . 1.605(14) ?
C5S H5SA . 0.9800 ?
C5S H5SB . 0.9800 ?
C5S H5SC . 0.9800 ?
C6S C7S . 1.602(14) ?
C6S H6SA . 0.9900 ?
C6S H6SB . 0.9900 ?
C7S C8S . 1.590(15) ?
C7S H7SA . 0.9900 ?
C7S H7SB . 0.9900 ?
C8S C9S . 1.607(15) ?
C8S H8SA . 0.9900 ?
C8S H8SB . 0.9900 ?
C9S H9SA . 0.9800 ?
C9S H9SB . 0.9800 ?
C9S H9SC . 0.9800 ?
O2S C13S . 1.425(18) ?
O2S C10S . 1.442(18) ?
C10S C11S . 1.505(18) ?
C10S H10A . 0.9900 ?
C10S H10B . 0.9900 ?
C11S C12S . 1.53(2) ?
C11S H11A . 0.9900 ?
C11S H11B . 0.9900 ?
C12S C13S . 1.436(18) ?
C12S H12A . 0.9900 ?
C12S H12B . 0.9900 ?
C13S H13A . 0.9900 ?
C13S H13B . 0.9900 ?

loop_
_geom_torsion_atom_site_label_1
_geom_torsion_atom_site_label_2
_geom_torsion_atom_site_label_3
_geom_torsion_atom_site_label_4
_geom_torsion_site_symmetry_1
_geom_torsion_site_symmetry_2
_geom_torsion_site_symmetry_3
_geom_torsion_site_symmetry_4
_geom_torsion
_geom_torsion_publ_flag
F3 C1 C2 C3 . . . . 148.4(6) ?
F1 C1 C2 C3 . . . . 26.5(11) ?
F2 C1 C2 C3 . . . . -92.4(8) ?
F3 C1 C2 C7 . . . . -36.4(9) ?
F1 C1 C2 C7 . . . . -158.3(6) ?
F2 C1 C2 C7 . . . . 82.8(9) ?
F1A C1A C2 C3 . . . . -20(6) ?
F2A C1A C2 C3 . . . . -139(3) ?
F3A C1A C2 C3 . . . . 117(3) ?
F1A C1A C2 C7 . . . . 164(4) ?
F2A C1A C2 C7 . . . . 44(6) ?
F3A C1A C2 C7 . . . . -60(4) ?
C7 C2 C3 C4 . . . . -1.1(4) ?
C1 C2 C3 C4 . . . . 174.0(5) ?
C1A C2 C3 C4 . . . . -178(3) ?
C2 C3 C4 C5 . . . . -0.1(4) ?
C3 C4 C5 C6 . . . . 1.2(4) ?
C3 C4 C5 C8 . . . . -177.5(2) ?
C4 C5 C6 C7 . . . . -1.1(4) ?
C8 C5 C6 C7 . . . . 177.6(2) ?
C5 C6 C7 C2 . . . . -0.1(4) ?
C3 C2 C7 C6 . . . . 1.2(4) ?
C1 C2 C7 C6 . . . . -174.1(5) ?
C1A C2 C7 C6 . . . . 177(3) ?
Mo1 O2 C8 O1 2_566 . . . 1.0(3) ?
Mo1 O2 C8 C5 2_566 . . . -178.29(15) ?
Mo1 O1 C8 O2 . . . . -1.3(3) ?
Mo1 O1 C8 C5 . . . . 177.94(16) ?
C6 C5 C8 O2 . . . . -1.7(3) ?
C4 C5 C8 O2 . . . . 177.0(2) ?
C6 C5 C8 O1 . . . . 179.0(2) ?
C4 C5 C8 O1 . . . . -2.3(4) ?
Mo1 O3 C9 O4 2_566 . . . -0.1(3) ?
Mo1 O3 C9 C10 2_566 . . . 179.30(16) ?
Mo1 O4 C9 O3 . . . . 1.7(3) ?
Mo1 O4 C9 C10 . . . . -177.75(16) ?
O3 C9 C10 C16 . . . . -11.2(4) ?
O4 C9 C10 C16 . . . . 168.3(2) ?
O3 C9 C10 C11 . . . . 169.7(2) ?
O4 C9 C10 C11 . . . . -10.8(3) ?
C16 C10 C11 C12 . . . . -0.2(4) ?
C9 C10 C11 C12 . . . . 179.0(2) ?
C10 C11 C12 C13 . . . . -0.7(4) ?
C11 C12 C13 C15 . . . . 0.9(4) ?
C11 C12 C13 C14 . . . . -179.0(8) ?
C11 C12 C13 C14A . . . . -175.4(5) ?
F6 C14 C13 C12 . . . . -144.3(13) ?
F4 C14 C13 C12 . . . . 96.8(18) ?
F5 C14 C13 C12 . . . . -22.7(17) ?
F6 C14 C13 C15 . . . . 35.7(17) ?
F4 C14 C13 C15 . . . . -83.1(18) ?
F5 C14 C13 C15 . . . . 157.3(12) ?
F6A C14A C13 C12 . . . . -166.7(8) ?
F4A C14A C13 C12 . . . . 69.7(10) ?
F5A C14A C13 C12 . . . . -46.3(11) ?
F6A C14A C13 C15 . . . . 16.9(10) ?
F4A C14A C13 C15 . . . . -106.7(9) ?
F5A C14A C13 C15 . . . . 137.3(8) ?
C12 C13 C15 C16 . . . . -0.3(4) ?
C14 C13 C15 C16 . . . . 179.6(8) ?
C14A C13 C15 C16 . . . . 176.0(5) ?
C13 C15 C16 C10 . . . . -0.6(4) ?
C11 C10 C16 C15 . . . . 0.8(4) ?
C9 C10 C16 C15 . . . . -178.4(2) ?
C4S O1S C1S C2S . . . . -23(3) ?
Mo1 O1S C1S C2S . . . . 125(3) ?
O1S C1S C2S C3S . . . . 25(4) ?
C1S C2S C3S C4S . . . . -18(4) ?
C1S O1S C4S C3S . . . . 11.2(18) ?
Mo1 O1S C4S C3S . . . . -127.7(9) ?
C2S C3S C4S O1S . . . . 5(3) ?
C4T O1T C1T C2T . . . . -28.3(17) ?
Mo1 O1T C1T C2T . . . . 112.4(15) ?
O1T C1T C2T C3T . . . . 14(2) ?
C1T C2T C3T C4T . . . . 5(2) ?
C2T C3T C4T O1T . . . . -21.8(15) ?
C1T O1T C4T C3T . . . . 32.4(11) ?
Mo1 O1T C4T C3T . . . . -107.3(6) ?
C5S C6S C7S C8S . . . . -170.7(15) ?
C6S C7S C8S C9S . . . . -172.8(17) ?
C13S O2S C10S C11S . . . . -6(6) ?
O2S C10S C11S C12S . . . . -10(5) ?
C10S C11S C12S C13S . . . . 22(6) ?
C10S O2S C13S C12S . . . . 21(7) ?
C11S C12S C13S O2S . . . . -27(7) ?

_cod_database_fobs_code 2243996
